data_7032286
loop_
_publ_author_name
'Cheisson, Thibault'
'Auffrant, Audrey'

_publ_section_title
;
 Versatile coordination chemistry of a
 bis(methyliminophosphoranyl)pyridine ligand on copper centres.
;
_journal_issue 35
_journal_name_full 'Dalton transactions (Cambridge, England : 2003)'
_journal_page_first 13399
_journal_page_last 13409
_journal_paper_doi 10.1039/c4dt01794c
_journal_volume 43
_journal_year 2014
_chemical_formula_sum 'C49 H43 Br Cu N3 P2'
_chemical_formula_weight 879.25
_chemical_name_systematic
; 
 ? 
;
_space_group_IT_number 2
_symmetry_cell_setting triclinic
_symmetry_space_group_name_Hall '-P 1'
_symmetry_space_group_name_H-M 'P -1'
_atom_sites_solution_hydrogens geom
_atom_sites_solution_primary direct
_atom_sites_solution_secondary difmap
_audit_creation_method SHELXL-97
_cell_angle_alpha 100.336(1)
_cell_angle_beta 91.375(1)
_cell_angle_gamma 95.391(1)
_cell_formula_units_Z 2
_cell_length_a 10.315(1)
_cell_length_b 13.914(1)
_cell_length_c 15.143(1)
_cell_measurement_reflns_used 6221
_cell_measurement_temperature 150.0(1)
_cell_measurement_theta_max 30.034
_cell_measurement_theta_min 0.998
_cell_volume 2126.8(3)
_computing_cell_refinement 'DENZO (Otwinowski & Minor, 1997) & COLLECT'
_computing_data_collection 'COLLECT (Hooft, R.W.W., 1998)'
_computing_data_reduction 'DENZO & COLLECT'
_computing_molecular_graphics 'PLATON (Spek, 2009)'
_computing_publication_material 'PLATON (Spek, 2009)'
_computing_structure_refinement 'SHELXL-97 (Sheldrick, 1997)'
_computing_structure_solution 'SIR97 (Altomare et al., 1999)'
_diffrn_ambient_temperature 150.0(1)
_diffrn_measured_fraction_theta_full 0.983
_diffrn_measured_fraction_theta_max 0.983
_diffrn_measurement_device_type KappaCCD
_diffrn_measurement_method 'phi and omega scans'
_diffrn_radiation_monochromator graphite
_diffrn_radiation_source 'fine-focus sealed tube'
_diffrn_radiation_type MoK\a
_diffrn_radiation_wavelength 0.71069
_diffrn_reflns_av_R_equivalents 0.0403
_diffrn_reflns_av_sigmaI/netI 0.0444
_diffrn_reflns_limit_h_max 13
_diffrn_reflns_limit_h_min -13
_diffrn_reflns_limit_k_max 17
_diffrn_reflns_limit_k_min -12
_diffrn_reflns_limit_l_max 17
_diffrn_reflns_limit_l_min -19
_diffrn_reflns_number 17505
_diffrn_reflns_theta_full 26.73
_diffrn_reflns_theta_max 26.73
_diffrn_reflns_theta_min 2.74
_exptl_absorpt_coefficient_mu 1.566
_exptl_absorpt_correction_T_max 0.7991
_exptl_absorpt_correction_T_min 0.5732
_exptl_absorpt_correction_type multi-scan
_exptl_absorpt_process_details 'DENZO/SCALEPACK (Otwinowski & Minor, 1996)'
_exptl_crystal_colour Yellow
_exptl_crystal_density_diffrn 1.373
_exptl_crystal_density_method 'not measured'
_exptl_crystal_description Block
_exptl_crystal_F_000 904
_exptl_crystal_size_max 0.40
_exptl_crystal_size_mid 0.15
_exptl_crystal_size_min 0.15
_refine_diff_density_max 0.654
_refine_diff_density_min -0.474
_refine_diff_density_rms 0.079
_refine_ls_extinction_method none
_refine_ls_goodness_of_fit_ref 1.068
_refine_ls_hydrogen_treatment constr
_refine_ls_matrix_type full
_refine_ls_number_parameters 505
_refine_ls_number_reflns 8870
_refine_ls_number_restraints 0
_refine_ls_restrained_S_all 1.068
_refine_ls_R_factor_all 0.0649
_refine_ls_R_factor_gt 0.0491
_refine_ls_shift/su_max 0.001
_refine_ls_shift/su_mean 0.000
_refine_ls_structure_factor_coef Fsqd
_refine_ls_weighting_details 'calc w=1/[\s^2^(Fo^2^)+(0.0241P)^2^+5.2241P] where P=(Fo^2^+2Fc^2^)/3'
_refine_ls_weighting_scheme calc
_refine_ls_wR_factor_gt 0.1037
_refine_ls_wR_factor_ref 0.1146
_reflns_number_gt 7341
_reflns_number_total 8870
_reflns_threshold_expression >2sigma(I)
_cod_duplicate_entry 7031666
_cod_data_source_file c4dt01794c2.cif
_cod_data_source_block tcprex1
_cod_depositor_comments
;
The following automatic conversions were performed:

'_symmetry_cell_setting' value 'Triclinic' changed to 'triclinic'
according to
/usr/data/users/saulius/crontab/automatic-downloads/current/RSC/lib/dictionaries/cif_core.dic
dictionary named 'cif_core.dic' version 2.4.2 from 2011-04-26.

Automatic conversion script
Id: cif_fix_values 2281 2013-09-26 08:29:07Z andrius 
;
_cod_original_sg_symbol_H-M P-1
_cod_database_code 7032286

loop_
_symmetry_equiv_pos_as_xyz
'x, y, z'
'-x, -y, -z'

loop_
_atom_site_label
_atom_site_type_symbol
_atom_site_fract_x
_atom_site_fract_y
_atom_site_fract_z
_atom_site_U_iso_or_equiv
_atom_site_adp_type
_atom_site_occupancy
_atom_site_symmetry_multiplicity
_atom_site_calc_flag
_atom_site_refinement_flags
Br1 Br 0.38813(4) 0.28091(3) 0.72413(2) 0.03448(10) Uani 1 1 d .
Cu1 Cu 0.56176(4) 0.35970(3) 0.67069(3) 0.02795(11) Uani 1 1 d .
P1 P 0.79093(8) 0.46219(6) 0.81140(5) 0.02457(18) Uani 1 1 d .
P2 P 0.25085(8) 0.17920(6) 0.37031(5) 0.02211(17) Uani 1 1 d .
N1 N 0.7276(3) 0.4441(2) 0.71244(17) 0.0257(6) Uani 1 1 d .
N2 N 0.3797(3) 0.24949(19) 0.37685(17) 0.0246(6) Uani 1 1 d .
N3 N 0.6069(2) 0.39805(19) 0.54973(17) 0.0223(5) Uani 1 1 d .
C1 C 0.6960(3) 0.4754(2) 0.5599(2) 0.0219(6) Uani 1 1 d .
C2 C 0.7314(3) 0.5208(2) 0.4884(2) 0.0253(7) Uani 1 1 d .
H2 H 0.7964 0.5751 0.4969 0.030 Uiso 1 1 calc R
C3 C 0.6713(3) 0.4863(2) 0.4051(2) 0.0254(7) Uani 1 1 d .
H3 H 0.6928 0.5175 0.3558 0.030 Uiso 1 1 calc R
C4 C 0.5791(3) 0.4055(2) 0.3941(2) 0.0250(7) Uani 1 1 d .
H4 H 0.5373 0.3798 0.3371 0.030 Uiso 1 1 calc R
C5 C 0.5492(3) 0.3630(2) 0.4675(2) 0.0215(6) Uani 1 1 d .
C6 C 0.4486(3) 0.2776(2) 0.4639(2) 0.0255(7) Uani 1 1 d .
H6A H 0.4913 0.2209 0.4776 0.031 Uiso 1 1 calc R
H6B H 0.3848 0.2946 0.5106 0.031 Uiso 1 1 calc R
C7 C 0.2672(3) 0.0595(2) 0.3995(2) 0.0238(6) Uani 1 1 d .
C8 C 0.1693(3) 0.0074(2) 0.4363(3) 0.0326(8) Uani 1 1 d .
H8 H 0.0889 0.0343 0.4487 0.039 Uiso 1 1 calc R
C9 C 0.1877(4) -0.0844(3) 0.4552(3) 0.0380(9) Uani 1 1 d .
H9 H 0.1200 -0.1202 0.4808 0.046 Uiso 1 1 calc R
C10 C 0.3043(4) -0.1239(3) 0.4370(3) 0.0357(8) Uani 1 1 d .
H10 H 0.3161 -0.1870 0.4498 0.043 Uiso 1 1 calc R
C11 C 0.4027(4) -0.0728(3) 0.4008(3) 0.0371(9) Uani 1 1 d .
H11 H 0.4827 -0.1002 0.3885 0.044 Uiso 1 1 calc R
C12 C 0.3849(3) 0.0193(2) 0.3819(2) 0.0294(7) Uani 1 1 d .
H12 H 0.4533 0.0552 0.3570 0.035 Uiso 1 1 calc R
C13 C 0.1904(3) 0.1563(2) 0.2549(2) 0.0290(7) Uani 1 1 d .
C14 C 0.0707(4) 0.1043(3) 0.2291(3) 0.0392(9) Uani 1 1 d .
H14 H 0.0183 0.0802 0.2727 0.047 Uiso 1 1 calc R
C15 C 0.0269(5) 0.0873(3) 0.1399(3) 0.0528(12) Uani 1 1 d .
H15 H -0.0567 0.0533 0.1229 0.063 Uiso 1 1 calc R
C16 C 0.1028(6) 0.1189(3) 0.0764(3) 0.0619(15) Uani 1 1 d .
H16 H 0.0729 0.1060 0.0152 0.074 Uiso 1 1 calc R
C17 C 0.2224(6) 0.1695(3) 0.1010(3) 0.0552(13) Uani 1 1 d .
H17 H 0.2755 0.1915 0.0568 0.066 Uiso 1 1 calc R
C18 C 0.2663(4) 0.1887(3) 0.1908(2) 0.0398(9) Uani 1 1 d .
H18 H 0.3490 0.2242 0.2077 0.048 Uiso 1 1 calc R
C19 C 0.1239(3) 0.2271(2) 0.4404(2) 0.0233(6) Uani 1 1 d .
C20 C 0.0213(3) 0.2719(2) 0.4082(2) 0.0290(7) Uani 1 1 d .
H20 H 0.0085 0.2690 0.3454 0.035 Uiso 1 1 calc R
C21 C -0.0618(4) 0.3205(3) 0.4670(3) 0.0341(8) Uani 1 1 d .
H21 H -0.1323 0.3495 0.4443 0.041 Uiso 1 1 calc R
C22 C -0.0427(4) 0.3269(3) 0.5587(3) 0.0342(8) Uani 1 1 d .
H22 H -0.0995 0.3609 0.5988 0.041 Uiso 1 1 calc R
C23 C 0.0592(3) 0.2839(3) 0.5923(2) 0.0314(7) Uani 1 1 d .
H23 H 0.0728 0.2892 0.6554 0.038 Uiso 1 1 calc R
C24 C 0.1413(3) 0.2330(2) 0.5338(2) 0.0256(7) Uani 1 1 d .
H24 H 0.2096 0.2021 0.5569 0.031 Uiso 1 1 calc R
C25 C 0.7525(3) 0.5156(2) 0.6540(2) 0.0260(7) Uani 1 1 d .
H25A H 0.8476 0.5323 0.6517 0.031 Uiso 1 1 calc R
H25B H 0.7131 0.5764 0.6787 0.031 Uiso 1 1 calc R
C26 C 0.7082(3) 0.5408(2) 0.8956(2) 0.0255(7) Uani 1 1 d .
C27 C 0.5768(4) 0.5489(3) 0.8809(2) 0.0343(8) Uani 1 1 d .
H27 H 0.5332 0.5158 0.8264 0.041 Uiso 1 1 calc R
C28 C 0.5088(4) 0.6053(3) 0.9460(3) 0.0400(9) Uani 1 1 d .
H28 H 0.4188 0.6108 0.9358 0.048 Uiso 1 1 calc R
C29 C 0.5725(4) 0.6534(3) 1.0256(2) 0.0369(8) Uani 1 1 d .
H29 H 0.5259 0.6915 1.0702 0.044 Uiso 1 1 calc R
C30 C 0.7028(4) 0.6460(3) 1.0403(2) 0.0346(8) Uani 1 1 d .
H30 H 0.7460 0.6792 1.0949 0.041 Uiso 1 1 calc R
C31 C 0.7714(3) 0.5905(3) 0.9758(2) 0.0301(7) Uani 1 1 d .
H31 H 0.8617 0.5861 0.9860 0.036 Uiso 1 1 calc R
C32 C 0.7942(3) 0.3445(3) 0.8455(2) 0.0299(7) Uani 1 1 d .
C33 C 0.8084(4) 0.3376(3) 0.9361(3) 0.0415(9) Uani 1 1 d .
H33 H 0.8141 0.3951 0.9811 0.050 Uiso 1 1 calc R
C34 C 0.8141(6) 0.2464(3) 0.9598(3) 0.0598(14) Uani 1 1 d .
H34 H 0.8214 0.2411 1.0213 0.072 Uiso 1 1 calc R
C35 C 0.8094(6) 0.1629(3) 0.8940(3) 0.0696(17) Uani 1 1 d .
H35 H 0.8140 0.1005 0.9105 0.084 Uiso 1 1 calc R
C36 C 0.7979(6) 0.1702(3) 0.8045(3) 0.0642(15) Uani 1 1 d .
H36 H 0.7955 0.1129 0.7595 0.077 Uiso 1 1 calc R
C37 C 0.7898(5) 0.2606(3) 0.7803(3) 0.0467(11) Uani 1 1 d .
H37 H 0.7813 0.2652 0.7186 0.056 Uiso 1 1 calc R
C38 C 0.9565(3) 0.5174(2) 0.8182(2) 0.0263(7) Uani 1 1 d .
C39 C 0.9786(3) 0.6168(3) 0.8143(2) 0.0299(7) Uani 1 1 d .
H39 H 0.9075 0.6558 0.8163 0.036 Uiso 1 1 calc R
C40 C 1.1036(3) 0.6588(3) 0.8077(2) 0.0326(8) Uani 1 1 d .
H40 H 1.1188 0.7266 0.8048 0.039 Uiso 1 1 calc R
C41 C 1.2069(3) 0.6018(3) 0.8051(2) 0.0339(8) Uani 1 1 d .
H41 H 1.2929 0.6309 0.8004 0.041 Uiso 1 1 calc R
C42 C 1.1864(4) 0.5031(3) 0.8093(2) 0.0357(8) Uani 1 1 d .
H42 H 1.2580 0.4646 0.8079 0.043 Uiso 1 1 calc R
C43 C 1.0612(3) 0.4611(3) 0.8157(2) 0.0297(7) Uani 1 1 d .
H43 H 1.0464 0.3932 0.8184 0.036 Uiso 1 1 calc R
C44 C 0.7059(7) 0.0808(9) 0.2919(6) 0.108(3) Uani 1 1 d .
H44 H 0.7309 0.1016 0.3537 0.129 Uiso 1 1 calc R
C45 C 0.6609(9) 0.1470(5) 0.2465(9) 0.120(4) Uani 1 1 d .
H45 H 0.6541 0.2128 0.2753 0.144 Uiso 1 1 calc R
C46 C 0.6234(9) 0.1138(10) 0.1519(10) 0.140(4) Uani 1 1 d .
H46 H 0.5950 0.1586 0.1169 0.169 Uiso 1 1 calc R
C47 C 0.6294(11) 0.0152(11) 0.1130(9) 0.159(4) Uani 1 1 d .
H47 H 0.6024 -0.0098 0.0521 0.191 Uiso 1 1 calc R
C48 C 0.6759(12) -0.0426(8) 0.1669(11) 0.155(5) Uani 1 1 d .
H48 H 0.6807 -0.1099 0.1423 0.186 Uiso 1 1 calc R
C49 C 0.7165(11) -0.0100(9) 0.2552(10) 0.140(4) Uani 1 1 d .
H49 H 0.7520 -0.0532 0.2890 0.168 Uiso 1 1 calc R

loop_
_atom_site_aniso_label
_atom_site_aniso_U_11
_atom_site_aniso_U_22
_atom_site_aniso_U_33
_atom_site_aniso_U_23
_atom_site_aniso_U_13
_atom_site_aniso_U_12
Br1 0.0377(2) 0.0366(2) 0.02845(18) 0.00516(14) 0.00732(14) 0.00010(15)
Cu1 0.0288(2) 0.0265(2) 0.0285(2) 0.00482(16) 0.00226(16) 0.00290(17)
P1 0.0265(4) 0.0252(4) 0.0207(4) -0.0001(3) -0.0018(3) 0.0050(3)
P2 0.0239(4) 0.0205(4) 0.0205(4) -0.0009(3) -0.0021(3) 0.0048(3)
N1 0.0293(15) 0.0269(14) 0.0197(13) 0.0011(11) -0.0023(11) 0.0034(11)
N2 0.0273(14) 0.0234(14) 0.0218(13) 0.0011(11) 0.0001(11) 0.0018(11)
N3 0.0218(13) 0.0221(13) 0.0222(13) 0.0013(10) -0.0004(10) 0.0044(10)
C1 0.0248(16) 0.0193(15) 0.0218(15) 0.0014(12) -0.0006(12) 0.0075(12)
C2 0.0228(16) 0.0215(16) 0.0312(17) 0.0032(13) 0.0022(13) 0.0042(12)
C3 0.0277(17) 0.0220(16) 0.0272(16) 0.0041(13) 0.0039(13) 0.0060(13)
C4 0.0273(17) 0.0248(16) 0.0229(16) 0.0025(13) -0.0009(13) 0.0063(13)
C5 0.0194(15) 0.0210(15) 0.0237(15) 0.0008(12) -0.0002(12) 0.0060(12)
C6 0.0283(17) 0.0262(17) 0.0215(15) 0.0041(13) -0.0029(13) 0.0023(13)
C7 0.0266(16) 0.0182(15) 0.0249(16) -0.0009(12) -0.0044(12) 0.0043(12)
C8 0.0263(18) 0.0246(17) 0.045(2) 0.0004(15) 0.0008(15) 0.0054(14)
C9 0.038(2) 0.0269(19) 0.048(2) 0.0065(16) 0.0010(17) 0.0008(15)
C10 0.040(2) 0.0213(17) 0.045(2) 0.0036(15) -0.0099(17) 0.0060(15)
C11 0.0304(19) 0.0308(19) 0.049(2) 0.0013(16) -0.0045(16) 0.0127(15)
C12 0.0276(17) 0.0275(18) 0.0328(18) 0.0031(14) 0.0030(14) 0.0055(14)
C13 0.0363(19) 0.0249(17) 0.0237(16) -0.0034(13) -0.0064(14) 0.0090(14)
C14 0.041(2) 0.037(2) 0.035(2) -0.0082(16) -0.0103(16) 0.0111(17)
C15 0.061(3) 0.045(2) 0.045(3) -0.014(2) -0.025(2) 0.019(2)
C16 0.106(4) 0.044(3) 0.031(2) -0.0089(19) -0.031(3) 0.028(3)
C17 0.100(4) 0.039(2) 0.027(2) 0.0042(17) -0.001(2) 0.017(2)
C18 0.058(3) 0.032(2) 0.0289(19) 0.0036(15) -0.0024(17) 0.0093(18)
C19 0.0237(16) 0.0174(15) 0.0266(16) -0.0021(12) -0.0009(12) 0.0029(12)
C20 0.0306(18) 0.0252(17) 0.0311(18) 0.0032(14) -0.0033(14) 0.0062(14)
C21 0.0299(18) 0.0274(18) 0.045(2) 0.0016(15) -0.0029(15) 0.0108(14)
C22 0.0327(19) 0.0264(18) 0.043(2) 0.0006(15) 0.0104(16) 0.0073(15)
C23 0.0354(19) 0.0284(18) 0.0292(18) 0.0028(14) 0.0027(14) 0.0010(15)
C24 0.0264(16) 0.0224(16) 0.0267(16) 0.0016(13) -0.0013(13) 0.0012(13)
C25 0.0278(17) 0.0238(16) 0.0250(16) 0.0020(13) -0.0052(13) 0.0019(13)
C26 0.0296(17) 0.0239(16) 0.0240(16) 0.0045(13) 0.0026(13) 0.0074(13)
C27 0.0326(19) 0.041(2) 0.0276(18) -0.0001(15) -0.0029(14) 0.0085(16)
C28 0.033(2) 0.050(2) 0.036(2) -0.0008(17) 0.0022(16) 0.0152(17)
C29 0.042(2) 0.041(2) 0.0308(19) 0.0048(16) 0.0094(16) 0.0168(17)
C30 0.043(2) 0.035(2) 0.0234(17) -0.0007(14) 0.0005(15) 0.0065(16)
C31 0.0293(18) 0.0316(18) 0.0280(17) 0.0013(14) -0.0019(14) 0.0051(14)
C32 0.0335(19) 0.0285(18) 0.0275(17) 0.0040(14) -0.0041(14) 0.0052(14)
C33 0.066(3) 0.030(2) 0.0283(19) 0.0016(15) -0.0044(18) 0.0113(18)
C34 0.109(4) 0.039(2) 0.033(2) 0.0049(18) -0.011(2) 0.019(3)
C35 0.129(5) 0.033(2) 0.048(3) 0.009(2) -0.024(3) 0.018(3)
C36 0.118(5) 0.031(2) 0.039(2) -0.0053(18) -0.022(3) 0.016(3)
C37 0.081(3) 0.030(2) 0.0273(19) -0.0003(16) -0.0124(19) 0.013(2)
C38 0.0269(17) 0.0326(18) 0.0186(15) 0.0012(13) -0.0038(12) 0.0068(14)
C39 0.0303(18) 0.0309(18) 0.0271(17) -0.0005(14) -0.0048(14) 0.0084(14)
C40 0.0331(19) 0.036(2) 0.0270(17) 0.0029(15) -0.0042(14) 0.0011(15)
C41 0.0268(18) 0.050(2) 0.0242(17) 0.0050(16) -0.0019(14) 0.0029(16)
C42 0.0283(18) 0.050(2) 0.0307(19) 0.0063(16) 0.0017(14) 0.0155(16)
C43 0.0339(19) 0.0318(18) 0.0227(16) 0.0007(14) -0.0012(14) 0.0092(15)
C44 0.073(5) 0.153(8) 0.096(6) 0.028(6) 0.032(4) -0.018(5)
C45 0.111(6) 0.056(4) 0.197(10) 0.019(6) 0.095(7) 0.009(4)
C46 0.097(6) 0.148(10) 0.203(12) 0.082(9) 0.037(7) 0.044(7)
C47 0.140(10) 0.159(12) 0.167(11) 0.005(10) -0.022(8) 0.011(9)
C48 0.154(10) 0.087(7) 0.209(14) -0.009(8) 0.009(10) 0.009(6)
C49 0.164(10) 0.099(8) 0.176(11) 0.069(8) 0.030(9) 0.020(7)

loop_
_atom_type_symbol
_atom_type_description
_atom_type_scat_dispersion_real
_atom_type_scat_dispersion_imag
_atom_type_scat_source
C C 0.0033 0.0016 'International Tables Vol C Tables 4.2.6.8 and 6.1.1.4'
H H 0.0000 0.0000 'International Tables Vol C Tables 4.2.6.8 and 6.1.1.4'
Br Br -0.2901 2.4595 'International Tables Vol C Tables 4.2.6.8 and 6.1.1.4'
Cu Cu 0.3201 1.2651 'International Tables Vol C Tables 4.2.6.8 and 6.1.1.4'
N N 0.0061 0.0033 'International Tables Vol C Tables 4.2.6.8 and 6.1.1.4'
P P 0.1023 0.0942 'International Tables Vol C Tables 4.2.6.8 and 6.1.1.4'

loop_
_geom_angle_atom_site_label_1
_geom_angle_atom_site_label_2
_geom_angle_atom_site_label_3
_geom_angle
N1 Cu1 N3 82.69(11)
N1 Cu1 Br1 141.19(8)
N3 Cu1 Br1 135.38(7)
N1 P1 C38 112.67(15)
N1 P1 C32 108.10(15)
C38 P1 C32 107.01(16)
N1 P1 C26 115.55(15)
C38 P1 C26 105.05(15)
C32 P1 C26 108.07(16)
N2 P2 C13 107.44(16)
N2 P2 C19 114.57(14)
C13 P2 C19 108.26(15)
N2 P2 C7 115.60(15)
C13 P2 C7 106.34(15)
C19 P2 C7 104.17(15)
C25 N1 P1 121.2(2)
C25 N1 Cu1 109.35(19)
P1 N1 Cu1 125.18(16)
C6 N2 P2 117.8(2)
C1 N3 C5 119.1(3)
C1 N3 Cu1 111.6(2)
C5 N3 Cu1 128.8(2)
N3 C1 C2 121.7(3)
N3 C1 C25 117.3(3)
C2 C1 C25 120.9(3)
C3 C2 C1 119.2(3)
C3 C2 H2 120.4
C1 C2 H2 120.4
C2 C3 C4 119.2(3)
C2 C3 H3 120.4
C4 C3 H3 120.4
C5 C4 C3 118.7(3)
C5 C4 H4 120.6
C3 C4 H4 120.6
N3 C5 C4 122.0(3)
N3 C5 C6 114.9(3)
C4 C5 C6 123.1(3)
N2 C6 C5 112.8(3)
N2 C6 H6A 109.0
C5 C6 H6A 109.0
N2 C6 H6B 109.0
C5 C6 H6B 109.0
H6A C6 H6B 107.8
C8 C7 C12 119.4(3)
C8 C7 P2 123.1(3)
C12 C7 P2 117.5(3)
C7 C8 C9 120.0(3)
C7 C8 H8 120.0
C9 C8 H8 120.0
C10 C9 C8 120.2(4)
C10 C9 H9 119.9
C8 C9 H9 119.9
C11 C10 C9 120.4(3)
C11 C10 H10 119.8
C9 C10 H10 119.8
C10 C11 C12 119.7(3)
C10 C11 H11 120.2
C12 C11 H11 120.2
C11 C12 C7 120.4(3)
C11 C12 H12 119.8
C7 C12 H12 119.8
C18 C13 C14 119.2(3)
C18 C13 P2 119.5(3)
C14 C13 P2 121.3(3)
C13 C14 C15 120.1(4)
C13 C14 H14 119.9
C15 C14 H14 119.9
C16 C15 C14 120.4(4)
C16 C15 H15 119.8
C14 C15 H15 119.8
C15 C16 C17 119.9(4)
C15 C16 H16 120.0
C17 C16 H16 120.0
C16 C17 C18 120.1(5)
C16 C17 H17 120.0
C18 C17 H17 120.0
C13 C18 C17 120.2(4)
C13 C18 H18 119.9
C17 C18 H18 119.9
C20 C19 C24 118.6(3)
C20 C19 P2 123.1(3)
C24 C19 P2 117.5(2)
C21 C20 C19 120.6(3)
C21 C20 H20 119.7
C19 C20 H20 119.7
C20 C21 C22 120.2(3)
C20 C21 H21 119.9
C22 C21 H21 119.9
C21 C22 C23 120.2(3)
C21 C22 H22 119.9
C23 C22 H22 119.9
C22 C23 C24 120.0(3)
C22 C23 H23 120.0
C24 C23 H23 120.0
C23 C24 C19 120.3(3)
C23 C24 H24 119.8
C19 C24 H24 119.8
N1 C25 C1 110.9(3)
N1 C25 H25A 109.5
C1 C25 H25A 109.5
N1 C25 H25B 109.5
C1 C25 H25B 109.5
H25A C25 H25B 108.0
C27 C26 C31 119.3(3)
C27 C26 P1 118.5(3)
C31 C26 P1 122.1(3)
C26 C27 C28 120.1(3)
C26 C27 H27 120.0
C28 C27 H27 120.0
C29 C28 C27 119.9(3)
C29 C28 H28 120.0
C27 C28 H28 120.0
C30 C29 C28 120.2(3)
C30 C29 H29 119.9
C28 C29 H29 119.9
C29 C30 C31 120.3(3)
C29 C30 H30 119.9
C31 C30 H30 119.9
C30 C31 C26 120.2(3)
C30 C31 H31 119.9
C26 C31 H31 119.9
C37 C32 C33 119.7(3)
C37 C32 P1 119.1(3)
C33 C32 P1 121.1(3)
C34 C33 C32 119.6(4)
C34 C33 H33 120.2
C32 C33 H33 120.2
C35 C34 C33 120.2(4)
C35 C34 H34 119.9
C33 C34 H34 119.9
C36 C35 C34 120.1(4)
C36 C35 H35 120.0
C34 C35 H35 120.0
C35 C36 C37 120.2(4)
C35 C36 H36 119.9
C37 C36 H36 119.9
C36 C37 C32 120.2(4)
C36 C37 H37 119.9
C32 C37 H37 119.9
C43 C38 C39 119.6(3)
C43 C38 P1 121.4(3)
C39 C38 P1 118.5(2)
C40 C39 C38 120.1(3)
C40 C39 H39 120.0
C38 C39 H39 120.0
C39 C40 C41 119.7(4)
C39 C40 H40 120.1
C41 C40 H40 120.1
C42 C41 C40 120.9(3)
C42 C41 H41 119.6
C40 C41 H41 119.6
C43 C42 C41 119.4(3)
C43 C42 H42 120.3
C41 C42 H42 120.3
C42 C43 C38 120.3(3)
C42 C43 H43 119.8
C38 C43 H43 119.8
C49 C44 C45 123.3(10)
C49 C44 H44 118.4
C45 C44 H44 118.4
C44 C45 C46 117.5(8)
C44 C45 H45 121.3
C46 C45 H45 121.3
C47 C46 C45 119.5(10)
C47 C46 H46 120.2
C45 C46 H46 120.2
C48 C47 C46 116.2(12)
C48 C47 H47 121.9
C46 C47 H47 121.9
C47 C48 C49 124.0(11)
C47 C48 H48 118.0
C49 C48 H48 118.0
C44 C49 C48 119.3(10)
C44 C49 H49 120.3
C48 C49 H49 120.3

loop_
_geom_bond_atom_site_label_1
_geom_bond_atom_site_label_2
_geom_bond_distance
Br1 Cu1 2.2546(6)
Cu1 N1 2.002(3)
Cu1 N3 2.050(3)
P1 N1 1.588(3)
P1 C38 1.798(3)
P1 C32 1.806(4)
P1 C26 1.810(3)
P2 N2 1.565(3)
P2 C13 1.805(3)
P2 C19 1.806(3)
P2 C7 1.819(3)
N1 C25 1.455(4)
N2 C6 1.453(4)
N3 C1 1.332(4)
N3 C5 1.354(4)
C1 C2 1.387(4)
C1 C25 1.515(4)
C2 C3 1.377(5)
C2 H2 0.9500
C3 C4 1.386(5)
C3 H3 0.9500
C4 C5 1.378(4)
C4 H4 0.9500
C5 C6 1.495(4)
C6 H6A 0.9900
C6 H6B 0.9900
C7 C8 1.375(5)
C7 C12 1.395(5)
C8 C9 1.388(5)
C8 H8 0.9500
C9 C10 1.382(5)
C9 H9 0.9500
C10 C11 1.367(5)
C10 H10 0.9500
C11 C12 1.390(5)
C11 H11 0.9500
C12 H12 0.9500
C13 C18 1.372(5)
C13 C14 1.382(5)
C14 C15 1.387(5)
C14 H14 0.9500
C15 C16 1.362(7)
C15 H15 0.9500
C16 C17 1.369(7)
C16 H16 0.9500
C17 C18 1.394(5)
C17 H17 0.9500
C18 H18 0.9500
C19 C20 1.399(4)
C19 C24 1.408(4)
C20 C21 1.383(5)
C20 H20 0.9500
C21 C22 1.385(5)
C21 H21 0.9500
C22 C23 1.387(5)
C22 H22 0.9500
C23 C24 1.388(5)
C23 H23 0.9500
C24 H24 0.9500
C25 H25A 0.9900
C25 H25B 0.9900
C26 C27 1.386(5)
C26 C31 1.397(5)
C27 C28 1.392(5)
C27 H27 0.9500
C28 C29 1.387(5)
C28 H28 0.9500
C29 C30 1.373(5)
C29 H29 0.9500
C30 C31 1.385(5)
C30 H30 0.9500
C31 H31 0.9500
C32 C37 1.384(5)
C32 C33 1.397(5)
C33 C34 1.386(5)
C33 H33 0.9500
C34 C35 1.384(6)
C34 H34 0.9500
C35 C36 1.380(6)
C35 H35 0.9500
C36 C37 1.381(6)
C36 H36 0.9500
C37 H37 0.9500
C38 C43 1.391(5)
C38 C39 1.392(5)
C39 C40 1.378(5)
C39 H39 0.9500
C40 C41 1.383(5)
C40 H40 0.9500
C41 C42 1.383(5)
C41 H41 0.9500
C42 C43 1.380(5)
C42 H42 0.9500
C43 H43 0.9500
C44 C49 1.301(12)
C44 C45 1.352(12)
C44 H44 0.9500
C45 C46 1.455(14)
C45 H45 0.9500
C46 C47 1.401(15)
C46 H46 0.9500
C47 C48 1.354(15)
C47 H47 0.9500
C48 C49 1.373(15)
C48 H48 0.9500
C49 H49 0.9500
